data_4031169
loop_
_publ_author_name
'Ravindra, Barnala'
'Maity, Sanjay'
'Das, Braja Gopal'
'Ghorai, Prasanta'

_publ_section_title
;
 Organocatalytic, Enantioselective Synthesis of 1- and 3-Substituted
 Isochromans via Intramolecular Oxa-Michael Reaction of Alkoxyboronate:
 Synthesis of (+)-Sonepiprazole.
;
_journal_issue 14
_journal_name_full 'The Journal of organic chemistry'
_journal_page_first 7008
_journal_page_last 7018
_journal_paper_doi 10.1021/acs.joc.5b00719
_journal_volume 80
_journal_year 2015
_chemical_formula_moiety 'C17 H15 I O2'
_chemical_formula_sum 'C17 H15 I O2'
_chemical_formula_weight 378.19
_space_group_crystal_system monoclinic
_space_group_IT_number 9
_space_group_name_Hall 'I -2ya'
_space_group_name_H-M_alt 'I 1 a 1'
_symmetry_space_group_name_Hall 'I -2ya'
_symmetry_space_group_name_H-M 'I 1 a 1'
_atom_sites_solution_hydrogens geom
_audit_creation_method SHELXL-2014/6
_cell_angle_alpha 90
_cell_angle_beta 91.601(5)
_cell_angle_gamma 90
_cell_formula_units_Z 4
_cell_length_a 7.1000(9)
_cell_length_b 13.5894(18)
_cell_length_c 15.327(2)
_cell_measurement_reflns_used 7072
_cell_measurement_temperature 140(2)
_cell_measurement_theta_max 29.48
_cell_measurement_theta_min 2.48
_cell_volume 1478.2(3)
_computing_cell_refinement 'Bruker SAINT'
_computing_data_collection 'Bruker APEX2'
_computing_data_reduction 'Bruker SAINT'
_computing_molecular_graphics 'Bruker SHELXTL'
_computing_publication_material 'Bruker SHELXTL'
_computing_structure_refinement 'SHELXL-2014 (Sheldrick 2014)'
_computing_structure_solution 'SHELXS-97 (Sheldrick 2008)'
_diffrn_ambient_temperature 140(2)
_diffrn_measured_fraction_theta_full 0.995
_diffrn_measured_fraction_theta_max 0.995
_diffrn_measurement_device_type 'Bruker APEX-II CCD'
_diffrn_measurement_method '\f and \w scans'
_diffrn_radiation_type MoK\a
_diffrn_radiation_wavelength 0.71073
_diffrn_reflns_av_R_equivalents 0.0345
_diffrn_reflns_av_unetI/netI 0.0186
_diffrn_reflns_laue_measured_fraction_full 0.995
_diffrn_reflns_laue_measured_fraction_max 0.995
_diffrn_reflns_limit_h_max 9
_diffrn_reflns_limit_h_min -10
_diffrn_reflns_limit_k_max 19
_diffrn_reflns_limit_k_min -19
_diffrn_reflns_limit_l_max 21
_diffrn_reflns_limit_l_min -21
_diffrn_reflns_number 35058
_diffrn_reflns_point_group_measured_fraction_full 0.994
_diffrn_reflns_point_group_measured_fraction_max 0.993
_diffrn_reflns_theta_full 25.242
_diffrn_reflns_theta_max 30.088
_diffrn_reflns_theta_min 2.003
_exptl_absorpt_coefficient_mu 2.165
_exptl_absorpt_correction_T_max 0.823
_exptl_absorpt_correction_T_min 0.739
_exptl_absorpt_correction_type multi-scan
_exptl_absorpt_process_details Multi-scan
_exptl_crystal_colour colourless
_exptl_crystal_density_diffrn 1.699
_exptl_crystal_description plate
_exptl_crystal_F_000 744
_exptl_crystal_size_max 0.15
_exptl_crystal_size_mid 0.12
_exptl_crystal_size_min 0.09
_refine_diff_density_max 0.583
_refine_diff_density_min -0.274
_refine_diff_density_rms 0.064
_refine_ls_abs_structure_details
;
 Flack x determined using 2010 quotients [(I+)-(I-)]/[(I+)+(I-)]
 (Parsons, Flack and Wagner, Acta Cryst. B69 (2013) 249-259).
;
_refine_ls_abs_structure_Flack 0.500(6)
_refine_ls_extinction_method none
_refine_ls_goodness_of_fit_ref 0.671
_refine_ls_hydrogen_treatment constr
_refine_ls_matrix_type full
_refine_ls_number_parameters 181
_refine_ls_number_reflns 4309
_refine_ls_number_restraints 2
_refine_ls_restrained_S_all 0.671
_refine_ls_R_factor_all 0.0228
_refine_ls_R_factor_gt 0.0214
_refine_ls_shift/su_max 0.002
_refine_ls_shift/su_mean 0.000
_refine_ls_structure_factor_coef Fsqd
_refine_ls_weighting_details 'w=1/[\s^2^(Fo^2^)+(0.1000P)^2^] where P=(Fo^2^+2Fc^2^)/3'
_refine_ls_weighting_scheme calc
_refine_ls_wR_factor_gt 0.0714
_refine_ls_wR_factor_ref 0.0740
_reflns_Friedel_coverage 0.990
_reflns_friedel_fraction_full 0.993
_reflns_friedel_fraction_max 0.990
_reflns_number_gt 4146
_reflns_number_total 4341
_reflns_threshold_expression 'I > 2\s(I)'
_cod_data_source_file jo5b00719_si_002.cif
_cod_data_source_block M3
_cod_depositor_comments
;
The following automatic conversions were performed:

'_exptl_absorpt_correction_type' value 'Multi-scan' changed to
'multi-scan' according to
/usr/data/users/saulius/crontab/automatic-downloads/rss-feeds/ACS/lib/dictionaries/cif_core.dic
dictionary named 'cif_core.dic' version 2.4.2 from 2011-04-26.

Automatic conversion script
Id: cif_fix_values 3271 2015-04-21 07:52:19Z andrius 

 Adding full bibliography for 4031169.cif.
;
_cod_original_cell_volume 1478.2(4)
_cod_database_code 4031169
_shelx_space_group_comment
;
The symmetry employed for this shelxl refinement is uniquely defined
by the following loop, which should always be used as a source of
symmetry information in preference to the above space-group names.
They are only intended as comments.
;
_shelxl_version_number 2014/6

loop_
_space_group_symop_operation_xyz
'x, y, z'
'x+1/2, -y, z'
'x+1/2, y+1/2, z+1/2'
'x+1, -y+1/2, z+1/2'

loop_
_atom_site_label
_atom_site_type_symbol
_atom_site_fract_x
_atom_site_fract_y
_atom_site_fract_z
_atom_site_U_iso_or_equiv
_atom_site_adp_type
_atom_site_occupancy
_atom_site_site_symmetry_order
_atom_site_calc_flag
_atom_site_refinement_flags_posn
_atom_site_refinement_flags_adp
I1 I 0.75088(2) 0.60085(2) 0.49690(2) 0.03654(9) Uani 1 1 d . .
O1 O 0.5422(4) 0.60341(14) 1.0841(2) 0.0297(5) Uani 1 1 d . .
O2 O 0.4935(4) 0.45801(19) 0.91878(17) 0.0364(5) Uani 1 1 d . .
C1 C 0.6632(4) 0.5817(2) 0.6250(2) 0.0245(5) Uani 1 1 d . .
C2 C 0.6572(4) 0.4877(2) 0.6610(2) 0.0266(5) Uani 1 1 d . .
H15 H 0.6890 0.4319 0.6271 0.032 Uiso 1 1 calc R U
C3 C 0.6045(4) 0.4765(2) 0.74638(19) 0.0253(5) Uani 1 1 d . .
H2 H 0.6014 0.4125 0.7712 0.030 Uiso 1 1 calc R U
C4 C 0.5557(4) 0.5574(2) 0.7969(2) 0.0225(5) Uani 1 1 d . .
C5 C 0.4941(4) 0.5406(2) 0.88853(19) 0.0246(5) Uani 1 1 d . .
C6 C 0.4253(5) 0.6289(2) 0.9391(2) 0.0294(6) Uani 1 1 d . .
H5 H 0.5257 0.6794 0.9409 0.035 Uiso 1 1 calc R U
H6 H 0.3148 0.6574 0.9074 0.035 Uiso 1 1 calc R U
C7 C 0.3707(5) 0.60575(18) 1.0315(3) 0.0257(6) Uani 1 1 d . .
H14 H 0.3080 0.5399 1.0332 0.031 Uiso 1 1 calc R U
C8 C 0.5083(5) 0.5642(2) 1.1682(2) 0.0322(6) Uani 1 1 d . .
H13 H 0.6242 0.5708 1.2051 0.039 Uiso 1 1 calc R U
H7 H 0.4794 0.4932 1.1625 0.039 Uiso 1 1 calc R U
C9 C 0.3479(5) 0.6147(2) 1.2127(2) 0.0252(6) Uani 1 1 d . .
C10 C 0.3266(6) 0.60145(19) 1.3028(3) 0.0312(7) Uani 1 1 d . .
H11 H 0.4140 0.5619 1.3351 0.037 Uiso 1 1 calc R U
C11 C 0.1782(6) 0.6458(2) 1.3447(2) 0.0357(6) Uani 1 1 d . .
H1 H 0.1646 0.6370 1.4057 0.043 Uiso 1 1 calc R U
C12 C 0.5613(4) 0.6512(2) 0.7599(2) 0.0262(5) Uani 1 1 d . .
H4 H 0.5282 0.7069 0.7937 0.031 Uiso 1 1 calc R U
C13 C 0.6148(4) 0.6639(2) 0.6739(2) 0.0260(5) Uani 1 1 d . .
H3 H 0.6182 0.7278 0.6488 0.031 Uiso 1 1 calc R U
C14 C 0.2199(4) 0.67133(19) 1.16510(19) 0.0246(5) Uani 1 1 d . .
C15 C 0.2403(5) 0.6833(2) 1.0675(2) 0.0290(5) Uani 1 1 d . .
H9 H 0.2910 0.7495 1.0551 0.035 Uiso 1 1 calc R U
H8 H 0.1148 0.6777 1.0381 0.035 Uiso 1 1 calc R U
C16 C 0.0708(5) 0.7157(2) 1.2081(2) 0.0316(6) Uani 1 1 d . .
H10 H -0.0175 0.7550 1.1761 0.038 Uiso 1 1 calc R U
C17 C 0.0509(6) 0.7027(3) 1.2979(3) 0.0394(8) Uani 1 1 d . .
H12 H -0.0507 0.7332 1.3266 0.047 Uiso 1 1 calc R U

loop_
_atom_site_aniso_label
_atom_site_aniso_U_11
_atom_site_aniso_U_22
_atom_site_aniso_U_33
_atom_site_aniso_U_23
_atom_site_aniso_U_13
_atom_site_aniso_U_12
I1 0.03970(12) 0.04653(13) 0.02369(11) 0.00049(9) 0.00643(7) 0.00232(10)
O1 0.0300(13) 0.0322(13) 0.0269(14) -0.0010(7) 0.0009(10) 0.0043(7)
O2 0.0543(15) 0.0262(10) 0.0288(11) 0.0020(9) 0.0052(10) 0.0056(9)
C1 0.0206(12) 0.0311(11) 0.0218(13) -0.0008(11) 0.0011(9) 0.0002(10)
C2 0.0249(12) 0.0272(12) 0.0276(13) -0.0052(10) -0.0004(10) 0.0036(9)
C3 0.0260(12) 0.0229(11) 0.0270(13) -0.0021(9) -0.0014(10) 0.0019(9)
C4 0.0239(12) 0.0225(12) 0.0211(12) 0.0001(9) -0.0001(9) 0.0019(9)
C5 0.0285(12) 0.0243(11) 0.0209(11) -0.0005(9) 0.0011(9) 0.0020(9)
C6 0.0418(16) 0.0236(11) 0.0230(13) -0.0017(11) 0.0063(11) 0.0003(12)
C7 0.0322(16) 0.0235(12) 0.0212(15) -0.0020(8) 0.0016(12) 0.0010(8)
C8 0.0341(14) 0.0309(15) 0.0316(15) 0.0014(11) -0.0012(11) 0.0110(12)
C9 0.0283(14) 0.0211(11) 0.0263(15) -0.0013(9) 0.0004(11) -0.0015(9)
C10 0.0395(19) 0.0282(15) 0.0260(18) 0.0014(9) 0.0013(14) -0.0037(10)
C11 0.0500(18) 0.0318(15) 0.0259(13) -0.0018(11) 0.0110(12) -0.0066(13)
C12 0.0319(13) 0.0210(11) 0.0258(13) -0.0025(10) 0.0011(10) 0.0012(9)
C13 0.0259(12) 0.0252(11) 0.0271(14) 0.0007(10) 0.0027(10) 0.0011(10)
C14 0.0276(12) 0.0197(10) 0.0264(13) -0.0025(9) 0.0011(10) -0.0003(9)
C15 0.0347(14) 0.0275(12) 0.0248(13) -0.0017(10) -0.0004(10) 0.0077(10)
C16 0.0346(15) 0.0252(12) 0.0355(16) -0.0011(11) 0.0060(12) 0.0053(10)
C17 0.0468(19) 0.0334(16) 0.0390(18) -0.0051(14) 0.0180(15) -0.0013(14)

loop_
_atom_type_symbol
_atom_type_description
_atom_type_scat_dispersion_real
_atom_type_scat_dispersion_imag
_atom_type_scat_source
C C 0.0033 0.0016 'International Tables Vol C Tables 4.2.6.8 and 6.1.1.4'
H H 0.0000 0.0000 'International Tables Vol C Tables 4.2.6.8 and 6.1.1.4'
O O 0.0106 0.0060 'International Tables Vol C Tables 4.2.6.8 and 6.1.1.4'
I I -0.4742 1.8119 'International Tables Vol C Tables 4.2.6.8 and 6.1.1.4'

loop_
_geom_angle_atom_site_label_1
_geom_angle_atom_site_label_2
_geom_angle_atom_site_label_3
_geom_angle
C8 O1 C7 110.7(3)
C2 C1 C13 120.8(3)
C2 C1 I1 119.9(2)
C13 C1 I1 119.3(2)
C3 C2 C1 119.2(3)
C3 C2 H15 120.4
C1 C2 H15 120.4
C2 C3 C4 121.2(3)
C2 C3 H2 119.4
C4 C3 H2 119.4
C3 C4 C12 118.9(3)
C3 C4 C5 118.9(2)
C12 C4 C5 122.1(3)
O2 C5 C4 120.1(3)
O2 C5 C6 122.1(3)
C4 C5 C6 117.7(2)
C7 C6 C5 114.1(3)
C7 C6 H5 108.7
C5 C6 H5 108.7
C7 C6 H6 108.7
C5 C6 H6 108.7
H5 C6 H6 107.6
O1 C7 C6 107.1(3)
O1 C7 C15 109.1(3)
C6 C7 C15 111.8(3)
O1 C7 H14 109.6
C6 C7 H14 109.6
C15 C7 H14 109.6
O1 C8 C9 112.9(3)
O1 C8 H13 109.0
C9 C8 H13 109.0
O1 C8 H7 109.0
C9 C8 H7 109.0
H13 C8 H7 107.8
C14 C9 C10 120.1(3)
C14 C9 C8 120.5(3)
C10 C9 C8 119.3(3)
C11 C10 C9 120.3(3)
C11 C10 H11 119.9
C9 C10 H11 119.9
C17 C11 C10 120.0(3)
C17 C11 H1 120.0
C10 C11 H1 120.0
C13 C12 C4 120.6(3)
C13 C12 H4 119.7
C4 C12 H4 119.7
C1 C13 C12 119.1(3)
C1 C13 H3 120.4
C12 C13 H3 120.4
C9 C14 C16 119.1(3)
C9 C14 C15 120.0(3)
C16 C14 C15 120.9(3)
C14 C15 C7 111.1(3)
C14 C15 H9 109.4
C7 C15 H9 109.4
C14 C15 H8 109.4
C7 C15 H8 109.4
H9 C15 H8 108.0
C17 C16 C14 120.5(3)
C17 C16 H10 119.7
C14 C16 H10 119.7
C11 C17 C16 120.0(3)
C11 C17 H12 120.0
C16 C17 H12 120.0

loop_
_geom_bond_atom_site_label_1
_geom_bond_atom_site_label_2
_geom_bond_distance
I1 C1 2.093(3)
O1 C8 1.422(5)
O1 C7 1.441(5)
O2 C5 1.215(4)
C1 C2 1.393(4)
C1 C13 1.393(4)
C2 C3 1.379(4)
C2 H15 0.9500
C3 C4 1.394(4)
C3 H2 0.9500
C4 C12 1.396(4)
C4 C5 1.500(4)
C5 C6 1.516(4)
C6 C7 1.513(5)
C6 H5 0.9900
C6 H6 0.9900
C7 C15 1.517(4)
C7 H14 1.0000
C8 C9 1.509(5)
C8 H13 0.9900
C8 H7 0.9900
C9 C14 1.384(4)
C9 C10 1.404(6)
C10 C11 1.387(6)
C10 H11 0.9500
C11 C17 1.376(6)
C11 H1 0.9500
C12 C13 1.393(4)
C12 H4 0.9500
C13 H3 0.9500
C14 C16 1.399(4)
C14 C15 1.515(4)
C15 H9 0.9900
C15 H8 0.9900
C16 C17 1.398(6)
C16 H10 0.9500
C17 H12 0.9500

loop_
_geom_hbond_atom_site_label_D
_geom_hbond_atom_site_label_H
_geom_hbond_atom_site_label_A
_geom_hbond_distance_DH
_geom_hbond_distance_HA
_geom_hbond_distance_DA
_geom_hbond_angle_DHA
_geom_hbond_site_symmetry_A
C13 H3 O1 0.95 2.55 3.481(4) 166.3 4_464

loop_
_geom_torsion_atom_site_label_1
_geom_torsion_atom_site_label_2
_geom_torsion_atom_site_label_3
_geom_torsion_atom_site_label_4
_geom_torsion
C13 C1 C2 C3 -0.7(4)
I1 C1 C2 C3 178.1(2)
C1 C2 C3 C4 0.6(4)
C2 C3 C4 C12 -0.2(4)
C2 C3 C4 C5 178.2(3)
C3 C4 C5 O2 2.6(4)
C12 C4 C5 O2 -179.1(3)
C3 C4 C5 C6 -174.6(3)
C12 C4 C5 C6 3.7(4)
O2 C5 C6 C7 4.3(4)
C4 C5 C6 C7 -178.5(3)
C8 O1 C7 C6 -169.1(2)
C8 O1 C7 C15 69.8(3)
C5 C6 C7 O1 81.3(3)
C5 C6 C7 C15 -159.2(3)
C7 O1 C8 C9 -52.0(3)
O1 C8 C9 C14 17.1(4)
O1 C8 C9 C10 -164.6(3)
C14 C9 C10 C11 -0.7(5)
C8 C9 C10 C11 -178.9(3)
C9 C10 C11 C17 0.3(5)
C3 C4 C12 C13 -0.1(4)
C5 C4 C12 C13 -178.4(3)
C2 C1 C13 C12 0.5(4)
I1 C1 C13 C12 -178.3(2)
C4 C12 C13 C1 -0.1(4)
C10 C9 C14 C16 0.7(4)
C8 C9 C14 C16 178.9(3)
C10 C9 C14 C15 -178.4(3)
C8 C9 C14 C15 -0.2(4)
C9 C14 C15 C7 16.5(4)
C16 C14 C15 C7 -162.5(3)
O1 C7 C15 C14 -49.8(4)
C6 C7 C15 C14 -168.0(3)
C9 C14 C16 C17 -0.3(5)
C15 C14 C16 C17 178.7(3)
C10 C11 C17 C16 0.1(6)
C14 C16 C17 C11 -0.1(5)
